data_2215967
loop_
_publ_author_name
Han,Qiuxia

_publ_section_title
;
 4,4'-Methylenedianilinium 2,2'-dithiodibenzoate
;
_journal_coeditor_code HB2607
_journal_issue 11
_journal_name_full 'Acta Crystallographica Section E'
_journal_page_first o4456
_journal_page_last o4456
_journal_paper_doi 10.1107/S1600536807052403
_journal_volume 63
_journal_year 2007
_chemical_formula_iupac 'C13 H16 N2 2+, C14 H8 O4 S2 2-'
_chemical_formula_moiety 'C13 H16 N2 2+, C14 H8 O4 S2 2-'
_chemical_formula_sum 'C27 H24 N2 O4 S2'
_chemical_formula_weight 504.62
_chemical_name_systematic
;
4,4'-Methylenedianilinium 2,2'-dithiodibenzoate
;
_space_group_IT_number 114
_symmetry_cell_setting tetragonal
_symmetry_space_group_name_Hall 'P -4 2n'
_symmetry_space_group_name_H-M 'P -4 21 c'
_atom_sites_solution_hydrogens geom
_atom_sites_solution_primary direct
_atom_sites_solution_secondary difmap
_audit_creation_method SHELXL-97
_cell_angle_alpha 90.00
_cell_angle_beta 90.00
_cell_angle_gamma 90.00
_cell_formula_units_Z 8
_cell_length_a 24.4620(15)
_cell_length_b 24.4620(15)
_cell_length_c 8.8325(10)
_cell_measurement_reflns_used 5675
_cell_measurement_temperature 292(2)
_cell_measurement_theta_max 28.20
_cell_measurement_theta_min 2.11
_cell_volume 5285.3(8)
_computing_cell_refinement 'SMART (Bruker, 2001)'
_computing_data_collection 'SMART (Bruker, 2001)'
_computing_data_reduction 'SAINT-Plus (Bruker, 2001)'
_computing_molecular_graphics 'PLATON (Spek, 2003)'
_computing_publication_material 'PLATON (Spek, 2003)'
_computing_structure_refinement 'SHELXL97 (Sheldrick, 1997)'
_computing_structure_solution 'SHELXS97 (Sheldrick, 1997)'
_diffrn_ambient_temperature 292(2)
_diffrn_measured_fraction_theta_full 0.994
_diffrn_measured_fraction_theta_max 0.994
_diffrn_measurement_device_type 'Bruker SMART APEX CCD area-detector'
_diffrn_measurement_method \w
_diffrn_radiation_monochromator graphite
_diffrn_radiation_source 'fine-focus sealed tube'
_diffrn_radiation_type MoK\a
_diffrn_radiation_wavelength 0.71073
_diffrn_reflns_av_R_equivalents 0.0811
_diffrn_reflns_av_sigmaI/netI 0.0703
_diffrn_reflns_limit_h_max 30
_diffrn_reflns_limit_h_min -30
_diffrn_reflns_limit_k_max 13
_diffrn_reflns_limit_k_min -30
_diffrn_reflns_limit_l_max 10
_diffrn_reflns_limit_l_min -10
_diffrn_reflns_number 28154
_diffrn_reflns_theta_full 26.00
_diffrn_reflns_theta_max 26.00
_diffrn_reflns_theta_min 1.66
_diffrn_standards_decay_% 0
_diffrn_standards_interval_count 0
_diffrn_standards_number 0
_exptl_absorpt_coefficient_mu 0.236
_exptl_absorpt_correction_T_max 0.979
_exptl_absorpt_correction_T_min 0.912
_exptl_absorpt_correction_type multi-scan
_exptl_absorpt_process_details '(SADABS; Sheldrick, 2001)'
_exptl_crystal_colour pink
_exptl_crystal_density_diffrn 1.268
_exptl_crystal_density_method 'not measured'
_exptl_crystal_description bar
_exptl_crystal_F_000 2112
_exptl_crystal_size_max 0.40
_exptl_crystal_size_mid 0.11
_exptl_crystal_size_min 0.09
_refine_diff_density_max 0.431
_refine_diff_density_min -0.232
_refine_ls_abs_structure_details 'Flack (1983), 2266 Friedel pairs'
_refine_ls_abs_structure_Flack 0.14(14)
_refine_ls_extinction_method none
_refine_ls_goodness_of_fit_ref 1.166
_refine_ls_hydrogen_treatment constr
_refine_ls_matrix_type full
_refine_ls_number_parameters 316
_refine_ls_number_reflns 5162
_refine_ls_number_restraints 0
_refine_ls_restrained_S_all 1.166
_refine_ls_R_factor_all 0.1098
_refine_ls_R_factor_gt 0.0859
_refine_ls_shift/su_max 0.000
_refine_ls_shift/su_mean 0.000
_refine_ls_structure_factor_coef Fsqd
_refine_ls_weighting_details 'calc w=1/[\s^2^(Fo^2^)+(0.0782P)^2^] where P=(Fo^2^+2Fc^2^)/3'
_refine_ls_weighting_scheme calc
_refine_ls_wR_factor_gt 0.1645
_refine_ls_wR_factor_ref 0.1743
_reflns_number_gt 4092
_reflns_number_total 5162
_reflns_threshold_expression I>2\s(I)
_cod_data_source_file hb2607.cif
_cod_data_source_block I
_cod_depositor_comments
;
The following automatic conversions were performed:
'_symmetry_cell_setting' value 'Tetragonal' changed to 'tetragonal'
according to '/home/saulius/struct/CIF-dictionaries/cif_core.dic'
dictionary named 'cif_core.dic' version 2.4.1 from 2010-06-29.

Automatic conversion script
Id: cif_fix_enum 1527 2010-12-29 10:47:43Z saulius 

The following automatic conversions were performed:

'_symmetry_cell_setting' value 'Tetragonal' changed to 'tetragonal'
according to /home/saulius/struct/CIF-dictionaries/cif_core.dic
dictionary named 'cif_core.dic' version 2.4.1 from 2010-06-29.

Automatic conversion script
Id: cif_fix_values 1715 2011-07-08 13:25:40Z adriana 
;
_cod_database_code 2215967
_cod_database_fobs_code 2215967

loop_
_symmetry_equiv_pos_as_xyz
'x, y, z'
'y, -x, -z'
'-x, -y, z'
'-y, x, -z'
'x+1/2, -y+1/2, -z+1/2'
'-y+1/2, -x+1/2, z+1/2'
'-x+1/2, y+1/2, -z+1/2'
'y+1/2, x+1/2, z+1/2'

loop_
_atom_site_type_symbol
_atom_site_label
_atom_site_fract_x
_atom_site_fract_y
_atom_site_fract_z
_atom_site_U_iso_or_equiv
_atom_site_adp_type
_atom_site_calc_flag
_atom_site_refinement_flags
_atom_site_occupancy
N N1 0.33512(16) 0.73080(15) 0.4507(5) 0.0451(10) Uani d . 1
H H1A 0.3521 0.7343 0.5393 0.054 Uiso d R 1
H H1B 0.3066 0.7085 0.4612 0.054 Uiso d R 1
H H1C 0.3236 0.7635 0.4197 0.054 Uiso d R 1
N N2 0.70205(14) 0.71797(14) 0.0445(4) 0.0363(9) Uani d . 1
H H2A 0.7105 0.7347 -0.0418 0.044 Uiso d R 1
H H2B 0.7251 0.6904 0.0599 0.044 Uiso d R 1
H H2C 0.7046 0.7416 0.1208 0.044 Uiso d R 1
C C15 0.3726(2) 0.7084(2) 0.3410(6) 0.0444(13) Uani d . 1
C C16 0.3866(3) 0.6543(2) 0.3499(9) 0.076(2) Uani d . 1
H H16 0.3717 0.6324 0.4254 0.091 Uiso calc R 1
C C17 0.4225(3) 0.6324(3) 0.2484(9) 0.082(2) Uani d . 1
H H17 0.4328 0.5960 0.2584 0.098 Uiso calc R 1
C C18 0.4438(2) 0.6627(3) 0.1324(8) 0.0619(16) Uani d . 1
C C19 0.4293(3) 0.7165(3) 0.1219(8) 0.0711(18) Uani d . 1
H H19 0.4438 0.7382 0.0454 0.085 Uiso calc R 1
C C20 0.3925(2) 0.7388(3) 0.2270(7) 0.0635(16) Uani d . 1
H H20 0.3818 0.7751 0.2175 0.076 Uiso calc R 1
C C21 0.64643(17) 0.69709(18) 0.0351(5) 0.0327(10) Uani d . 1
C C22 0.6135(2) 0.7135(3) -0.0764(7) 0.0618(16) Uani d . 1
H H22 0.6263 0.7372 -0.1507 0.074 Uiso calc R 1
C C23 0.5596(3) 0.6947(3) -0.0802(7) 0.079(2) Uani d . 1
H H23 0.5365 0.7069 -0.1566 0.095 Uiso calc R 1
C C24 0.5400(2) 0.6590(3) 0.0250(7) 0.0577(15) Uani d . 1
C C25 0.5752(2) 0.6430(2) 0.1395(8) 0.0605(16) Uani d . 1
H H25 0.5631 0.6191 0.2140 0.073 Uiso calc R 1
C C26 0.6282(2) 0.6623(2) 0.1440(6) 0.0518(14) Uani d . 1
H H26 0.6515 0.6514 0.2215 0.062 Uiso calc R 1
C C27 0.4827(2) 0.6370(3) 0.0164(8) 0.077(2) Uani d . 1
H H27A 0.4837 0.5978 0.0322 0.092 Uiso calc R 1
H H27B 0.4684 0.6436 -0.0845 0.092 Uiso calc R 1
S S1 0.47191(5) 0.76473(6) 0.60874(17) 0.0493(4) Uani d . 1
S S2 0.55352(5) 0.76056(6) 0.55829(16) 0.0490(4) Uani d . 1
O O1 0.33785(14) 0.80258(17) 0.9168(5) 0.0677(11) Uani d . 1
O O2 0.37348(15) 0.75345(17) 0.7332(5) 0.0619(10) Uani d . 1
O O3 0.65762(13) 0.74742(15) 0.5071(4) 0.0495(9) Uani d . 1
O O4 0.70770(12) 0.77377(13) 0.3123(4) 0.0449(8) Uani d . 1
C C1 0.41755(18) 0.8370(2) 0.7978(5) 0.0385(11) Uani d . 1
C C2 0.46407(18) 0.82736(19) 0.7109(6) 0.0382(11) Uani d . 1
C C3 0.5034(2) 0.8683(2) 0.7033(6) 0.0518(14) Uani d . 1
H H3 0.5348 0.8626 0.6457 0.062 Uiso calc R 1
C C4 0.4972(2) 0.9165(2) 0.7778(7) 0.0616(16) Uani d . 1
H H4 0.5240 0.9433 0.7701 0.074 Uiso calc R 1
C C5 0.4508(2) 0.9257(2) 0.8661(8) 0.0657(17) Uani d . 1
H H5 0.4463 0.9586 0.9171 0.079 Uiso calc R 1
C C6 0.4125(2) 0.8862(2) 0.8766(7) 0.0532(14) Uani d . 1
H H6 0.3821 0.8919 0.9377 0.064 Uiso calc R 1
C C7 0.37240(19) 0.7948(2) 0.8169(7) 0.0475(13) Uani d . 1
C C8 0.61475(19) 0.80094(18) 0.3180(5) 0.0357(11) Uani d . 1
C C9 0.56232(18) 0.79766(19) 0.3847(6) 0.0393(11) Uani d . 1
C C10 0.5198(2) 0.8239(2) 0.3138(7) 0.0587(16) Uani d . 1
H H10 0.4852 0.8225 0.3569 0.070 Uiso calc R 1
C C11 0.5272(2) 0.8521(2) 0.1804(7) 0.0628(17) Uani d . 1
H H11 0.4974 0.8684 0.1333 0.075 Uiso calc R 1
C C12 0.5776(2) 0.8564(2) 0.1169(7) 0.0558(15) Uani d . 1
H H12 0.5826 0.8760 0.0279 0.067 Uiso calc R 1
C C13 0.6213(2) 0.8311(2) 0.1867(6) 0.0442(13) Uani d . 1
H H13 0.6560 0.8344 0.1444 0.053 Uiso calc R 1
C C14 0.66339(18) 0.77186(17) 0.3853(5) 0.0327(10) Uani d . 1

loop_
_atom_site_aniso_label
_atom_site_aniso_U_11
_atom_site_aniso_U_22
_atom_site_aniso_U_33
_atom_site_aniso_U_12
_atom_site_aniso_U_13
_atom_site_aniso_U_23
N1 0.046(2) 0.036(2) 0.054(3) -0.0068(18) 0.002(2) 0.008(2)
N2 0.040(2) 0.034(2) 0.035(2) 0.0021(17) 0.0033(18) -0.0010(17)
C15 0.039(3) 0.046(3) 0.049(3) -0.008(2) -0.002(2) -0.004(3)
C16 0.080(4) 0.050(4) 0.098(5) 0.005(3) 0.029(4) 0.018(4)
C17 0.082(5) 0.053(4) 0.110(6) 0.012(4) 0.029(5) -0.003(4)
C18 0.035(3) 0.078(4) 0.073(4) -0.014(3) 0.002(3) -0.027(4)
C19 0.069(4) 0.088(5) 0.056(4) -0.013(3) 0.018(3) 0.008(4)
C20 0.065(4) 0.064(4) 0.062(4) -0.002(3) 0.005(3) 0.013(3)
C21 0.028(2) 0.035(2) 0.035(3) 0.005(2) 0.004(2) -0.008(2)
C22 0.047(3) 0.091(4) 0.047(3) -0.011(3) -0.005(3) 0.021(3)
C23 0.055(4) 0.133(6) 0.050(4) -0.006(4) -0.015(3) 0.016(4)
C24 0.048(3) 0.077(4) 0.048(3) -0.004(3) 0.014(3) -0.027(3)
C25 0.048(3) 0.068(4) 0.066(4) -0.015(3) 0.012(3) 0.005(3)
C26 0.044(3) 0.062(3) 0.049(3) -0.001(3) -0.007(3) 0.009(3)
C27 0.040(3) 0.107(5) 0.083(5) -0.016(3) 0.006(3) -0.040(4)
S1 0.0340(6) 0.0482(8) 0.0656(9) -0.0046(6) 0.0065(6) 0.0004(7)
S2 0.0371(6) 0.0574(8) 0.0524(8) 0.0102(6) 0.0075(6) 0.0128(7)
O1 0.036(2) 0.091(3) 0.077(3) -0.005(2) 0.019(2) 0.008(2)
O2 0.055(2) 0.066(3) 0.065(3) -0.024(2) 0.005(2) -0.002(2)
O3 0.0407(19) 0.062(2) 0.046(2) 0.0168(17) 0.0056(16) 0.0084(18)
O4 0.0347(18) 0.059(2) 0.0410(19) 0.0012(16) 0.0013(16) -0.0055(16)
C1 0.031(3) 0.041(3) 0.043(3) 0.006(2) -0.009(2) 0.011(2)
C2 0.028(2) 0.045(3) 0.042(3) -0.003(2) -0.002(2) 0.009(2)
C3 0.034(3) 0.055(4) 0.066(4) -0.003(2) 0.007(3) 0.013(3)
C4 0.058(4) 0.043(3) 0.083(4) -0.018(3) -0.006(3) 0.005(3)
C5 0.069(4) 0.052(3) 0.076(4) -0.005(3) 0.005(4) -0.006(3)
C6 0.042(3) 0.061(4) 0.057(3) 0.006(3) 0.009(3) 0.006(3)
C7 0.026(3) 0.061(4) 0.055(3) -0.005(3) -0.002(3) 0.017(3)
C8 0.040(3) 0.031(2) 0.036(3) 0.008(2) -0.004(2) -0.011(2)
C9 0.037(3) 0.039(3) 0.042(3) 0.004(2) 0.000(2) 0.000(2)
C10 0.039(3) 0.069(4) 0.068(4) 0.006(3) -0.006(3) 0.016(3)
C11 0.055(4) 0.066(4) 0.068(4) 0.015(3) -0.014(3) 0.019(3)
C12 0.069(4) 0.052(3) 0.046(3) 0.007(3) -0.009(3) 0.014(3)
C13 0.052(3) 0.040(3) 0.041(3) 0.000(2) 0.006(3) -0.001(2)
C14 0.036(2) 0.031(2) 0.031(3) 0.001(2) -0.002(2) -0.007(2)

loop_
_atom_type_symbol
_atom_type_description
_atom_type_scat_dispersion_real
_atom_type_scat_dispersion_imag
_atom_type_scat_source
C C 0.0033 0.0016 'International Tables Vol C Tables 4.2.6.8 and 6.1.1.4'
H H 0.0000 0.0000 'International Tables Vol C Tables 4.2.6.8 and 6.1.1.4'
N N 0.0061 0.0033 'International Tables Vol C Tables 4.2.6.8 and 6.1.1.4'
O O 0.0106 0.0060 'International Tables Vol C Tables 4.2.6.8 and 6.1.1.4'
S S 0.1246 0.1234 'International Tables Vol C Tables 4.2.6.8 and 6.1.1.4'

loop_
_geom_angle_atom_site_label_1
_geom_angle_atom_site_label_2
_geom_angle_atom_site_label_3
_geom_angle
C15 N1 H1A 109.2
C15 N1 H1B 109.6
H1A N1 H1B 109.5
C15 N1 H1C 109.6
H1A N1 H1C 109.5
H1B N1 H1C 109.5
C21 N2 H2A 109.3
C21 N2 H2B 109.6
H2A N2 H2B 109.5
C21 N2 H2C 109.6
H2A N2 H2C 109.5
H2B N2 H2C 109.5
C20 C15 C16 119.2(5)
C20 C15 N1 121.6(5)
C16 C15 N1 119.2(5)
C17 C16 C15 120.1(6)
C17 C16 H16 119.9
C15 C16 H16 119.9
C16 C17 C18 121.7(6)
C16 C17 H17 119.1
C18 C17 H17 119.1
C17 C18 C19 118.2(6)
C17 C18 C27 121.1(6)
C19 C18 C27 120.7(6)
C18 C19 C20 119.8(6)
C18 C19 H19 120.1
C20 C19 H19 120.1
C15 C20 C19 120.9(6)
C15 C20 H20 119.6
C19 C20 H20 119.6
C22 C21 C26 120.9(5)
C22 C21 N2 120.0(5)
C26 C21 N2 119.1(4)
C21 C22 C23 119.2(6)
C21 C22 H22 120.4
C23 C22 H22 120.4
C24 C23 C22 121.8(6)
C24 C23 H23 119.1
C22 C23 H23 119.1
C23 C24 C25 117.4(5)
C23 C24 C27 121.5(6)
C25 C24 C27 121.0(6)
C26 C25 C24 120.5(5)
C26 C25 H25 119.7
C24 C25 H25 119.7
C21 C26 C25 120.1(5)
C21 C26 H26 119.9
C25 C26 H26 119.9
C24 C27 C18 113.5(5)
C24 C27 H27A 108.9
C18 C27 H27A 108.9
C24 C27 H27B 108.9
C18 C27 H27B 108.9
H27A C27 H27B 107.7
C2 S1 S2 104.89(16)
C9 S2 S1 106.11(16)
C2 C1 C6 119.5(5)
C2 C1 C7 122.7(5)
C6 C1 C7 117.7(5)
C1 C2 C3 118.1(5)
C1 C2 S1 120.7(4)
C3 C2 S1 121.2(4)
C4 C3 C2 121.6(5)
C4 C3 H3 119.2
C2 C3 H3 119.2
C3 C4 C5 120.1(5)
C3 C4 H4 119.9
C5 C4 H4 119.9
C6 C5 C4 119.2(6)
C6 C5 H5 120.4
C4 C5 H5 120.4
C5 C6 C1 121.5(5)
C5 C6 H6 119.3
C1 C6 H6 119.3
O1 C7 O2 124.0(5)
O1 C7 C1 118.1(6)
O2 C7 C1 117.8(5)
C13 C8 C9 119.0(4)
C13 C8 C14 119.4(5)
C9 C8 C14 121.7(4)
C10 C9 C8 118.1(5)
C10 C9 S2 122.3(4)
C8 C9 S2 119.6(4)
C9 C10 C11 121.6(5)
C9 C10 H10 119.2
C11 C10 H10 119.2
C12 C11 C10 120.7(5)
C12 C11 H11 119.6
C10 C11 H11 119.6
C11 C12 C13 118.9(5)
C11 C12 H12 120.5
C13 C12 H12 120.5
C12 C13 C8 121.6(5)
C12 C13 H13 119.2
C8 C13 H13 119.2
O3 C14 O4 124.0(4)
O3 C14 C8 118.7(4)
O4 C14 C8 117.3(4)

loop_
_geom_bond_atom_site_label_1
_geom_bond_atom_site_label_2
_geom_bond_distance
N1 C15 1.443(6)
N1 H1A 0.8900
N1 H1B 0.8900
N1 H1C 0.8900
N2 C21 1.456(5)
N2 H2A 0.8900
N2 H2B 0.8901
N2 H2C 0.8899
C15 C20 1.343(7)
C15 C16 1.369(7)
C16 C17 1.364(9)
C16 H16 0.9300
C17 C18 1.367(9)
C17 H17 0.9300
C18 C19 1.366(9)
C18 C27 1.532(8)
C19 C20 1.403(9)
C19 H19 0.9300
C20 H20 0.9300
C21 C22 1.334(7)
C21 C26 1.360(7)
C22 C23 1.397(8)
C22 H22 0.9300
C23 C24 1.362(9)
C23 H23 0.9300
C24 C25 1.385(8)
C24 C27 1.504(8)
C25 C26 1.379(7)
C25 H25 0.9300
C26 H26 0.9300
C27 H27A 0.9700
C27 H27B 0.9700
S1 C2 1.788(5)
S1 S2 2.0480(17)
S2 C9 1.795(5)
O1 C7 1.237(6)
O2 C7 1.254(7)
O3 C14 1.239(5)
O4 C14 1.262(5)
C1 C2 1.393(6)
C1 C6 1.396(7)
C1 C7 1.521(7)
C2 C3 1.392(7)
C3 C4 1.357(7)
C3 H3 0.9300
C4 C5 1.396(8)
C4 H4 0.9300
C5 C6 1.349(7)
C5 H5 0.9300
C6 H6 0.9300
C8 C13 1.384(7)
C8 C9 1.414(6)
C8 C14 1.508(6)
C9 C10 1.373(7)
C10 C11 1.377(8)
C10 H10 0.9300
C11 C12 1.358(8)
C11 H11 0.9300
C12 C13 1.380(7)
C12 H12 0.9300
C13 H13 0.9300

loop_
_geom_hbond_atom_site_label_D
_geom_hbond_atom_site_label_H
_geom_hbond_atom_site_label_A
_geom_hbond_site_symmetry_A
_geom_hbond_distance_DH
_geom_hbond_distance_HA
_geom_hbond_distance_DA
_geom_hbond_angle_DHA
N1 H1A O2 . 0.89 1.85 2.722(6) 166
N1 H1B O3 4_656 0.89 1.84 2.724(5) 174
N1 H1C O1 8_454 0.89 1.89 2.753(5) 163
N2 H2A O4 6_664 0.89 1.95 2.804(5) 161
N2 H2B O1 2_566 0.89 2.03 2.834(5) 150
N2 H2B O2 2_566 0.89 2.50 3.231(5) 140
N2 H2C O4 . 0.89 1.87 2.734(5) 164

loop_
_geom_torsion_atom_site_label_1
_geom_torsion_atom_site_label_2
_geom_torsion_atom_site_label_3
_geom_torsion_atom_site_label_4
_geom_torsion
C20 C15 C16 C17 3.2(10)
N1 C15 C16 C17 -179.2(6)
C15 C16 C17 C18 -2.6(12)
C16 C17 C18 C19 1.6(11)
C16 C17 C18 C27 -178.1(6)
C17 C18 C19 C20 -1.4(9)
C27 C18 C19 C20 178.3(5)
C16 C15 C20 C19 -3.0(9)
N1 C15 C20 C19 179.5(5)
C18 C19 C20 C15 2.1(9)
C26 C21 C22 C23 0.3(9)
N2 C21 C22 C23 -177.5(5)
C21 C22 C23 C24 -1.6(11)
C22 C23 C24 C25 1.8(10)
C22 C23 C24 C27 -177.2(6)
C23 C24 C25 C26 -0.9(9)
C27 C24 C25 C26 178.2(6)
C22 C21 C26 C25 0.6(8)
N2 C21 C26 C25 178.4(5)
C24 C25 C26 C21 -0.3(9)
C23 C24 C27 C18 -105.1(7)
C25 C24 C27 C18 75.9(8)
C17 C18 C27 C24 -112.8(7)
C19 C18 C27 C24 67.5(8)
C2 S1 S2 C9 -86.2(2)
C6 C1 C2 C3 -1.6(7)
C7 C1 C2 C3 -178.8(4)
C6 C1 C2 S1 179.9(4)
C7 C1 C2 S1 2.7(6)
S2 S1 C2 C1 -162.7(3)
S2 S1 C2 C3 18.8(4)
C1 C2 C3 C4 0.0(8)
S1 C2 C3 C4 178.6(4)
C2 C3 C4 C5 0.6(9)
C3 C4 C5 C6 0.3(9)
C4 C5 C6 C1 -1.8(9)
C2 C1 C6 C5 2.5(8)
C7 C1 C6 C5 179.9(5)
C2 C1 C7 O1 167.0(5)
C6 C1 C7 O1 -10.3(7)
C2 C1 C7 O2 -10.9(7)
C6 C1 C7 O2 171.8(5)
C13 C8 C9 C10 1.2(7)
C14 C8 C9 C10 -177.9(5)
C13 C8 C9 S2 -178.0(4)
C14 C8 C9 S2 2.8(6)
S1 S2 C9 C10 2.4(5)
S1 S2 C9 C8 -178.4(3)
C8 C9 C10 C11 0.9(8)
S2 C9 C10 C11 -179.8(4)
C9 C10 C11 C12 -2.2(9)
C10 C11 C12 C13 1.2(9)
C11 C12 C13 C8 1.0(8)
C9 C8 C13 C12 -2.2(7)
C14 C8 C13 C12 177.0(5)
C13 C8 C14 O3 176.3(4)
C9 C8 C14 O3 -4.6(6)
C13 C8 C14 O4 -4.2(6)
C9 C8 C14 O4 174.9(4)

loop_
_cod_related_entry_id
_cod_related_entry_database
_cod_related_entry_code
1 ChemSpider 21121266
